data_7049462
loop_
_publ_author_name
'Meng, Ting'
'Qin, Qi-Pin'
'Chen, Zi-Lu'
'Zou, Hua-Hong'
'Wang, Kai'
'Liang, Fu-Pei'

_publ_section_title
;
 Discovery of high in vitro and in vivo antitumor activities of
 organometallic ruthenium(ii)-arene complexes with
 5,7-dihalogenated-2-methyl-8-quinolinol.
;
_journal_issue 16
_journal_name_full 'Dalton transactions (Cambridge, England : 2003)'
_journal_page_first 5352
_journal_page_last 5360
_journal_paper_doi 10.1039/c9dt00866g
_journal_volume 48
_journal_year 2019
_chemical_formula_moiety 'C19 H17 Cl I2 N O Ru'
_chemical_formula_sum 'C19 H17 Cl I2 N O Ru'
_chemical_formula_weight 665.66
_space_group_crystal_system orthorhombic
_space_group_IT_number 61
_space_group_name_Hall '-P 2ac 2ab'
_space_group_name_H-M_alt 'P b c a'
_symmetry_space_group_name_Hall '-P 2ac 2ab'
_symmetry_space_group_name_H-M 'P b c a'
_atom_sites_solution_hydrogens geom
_atom_sites_solution_primary iterative
_audit_creation_date 2018-12-14
_audit_creation_method
;
Olex2 1.2
(compiled 2018.05.29 svn.r3508 for OlexSys, GUI svn.r5506)
;
_audit_update_record
;
2019-02-03 deposited with the CCDC.    2019-03-26 downloaded from the CCDC.
;
_cell_angle_alpha 90
_cell_angle_beta 90
_cell_angle_gamma 90
_cell_formula_units_Z 8
_cell_length_a 19.5223(11)
_cell_length_b 8.1342(5)
_cell_length_c 25.6620(14)
_cell_measurement_reflns_used 9981
_cell_measurement_temperature 293(2)
_cell_measurement_theta_max 22.723
_cell_measurement_theta_min 3.175
_cell_volume 4075.1(4)
_computing_cell_refinement 'SAINT V8.38A (?, 2016)'
_computing_data_reduction 'SAINT V8.38A (?, 2016)'
_computing_molecular_graphics 'Olex2 (Dolomanov et al., 2009)'
_computing_publication_material 'Olex2 (Dolomanov et al., 2009)'
_computing_structure_refinement 'XL (Sheldrick, 2008)'
_computing_structure_solution
;
Superflip (Palatinus & Chapuis, 2007;Palatinus & van der Lee, 2008;
Palatinus et al., 2012)
;
_diffrn_ambient_temperature 293(2)
_diffrn_measured_fraction_theta_full 0.998
_diffrn_measured_fraction_theta_max 0.998
_diffrn_measurement_device_type 'CCD area detector'
_diffrn_measurement_method 'phi and omega scans'
_diffrn_radiation_monochromator graphite
_diffrn_radiation_type MoK\a
_diffrn_radiation_wavelength 0.71073
_diffrn_reflns_av_R_equivalents 0.1129
_diffrn_reflns_av_unetI/netI 0.0627
_diffrn_reflns_Laue_measured_fraction_full 0.998
_diffrn_reflns_Laue_measured_fraction_max 0.998
_diffrn_reflns_limit_h_max 25
_diffrn_reflns_limit_h_min -25
_diffrn_reflns_limit_k_max 10
_diffrn_reflns_limit_k_min -10
_diffrn_reflns_limit_l_max 33
_diffrn_reflns_limit_l_min -33
_diffrn_reflns_number 56830
_diffrn_reflns_point_group_measured_fraction_full 0.998
_diffrn_reflns_point_group_measured_fraction_max 0.998
_diffrn_reflns_theta_full 25.242
_diffrn_reflns_theta_max 27.560
_diffrn_reflns_theta_min 3.143
_exptl_absorpt_coefficient_mu 3.938
_exptl_absorpt_correction_T_max 0.7456
_exptl_absorpt_correction_T_min 0.4963
_exptl_absorpt_correction_type multi-scan
_exptl_absorpt_process_details
;
SADABS-2016/2 (Bruker,2016/2) was used for absorption correction.
wR2(int) was 0.1181 before and 0.0627 after correction.
The Ratio of minimum to maximum transmission is 0.6656.
The \l/2 correction factor is Not present.
;
_exptl_crystal_colour black
_exptl_crystal_density_diffrn 2.170
_exptl_crystal_description block
_exptl_crystal_F_000 2504
_exptl_crystal_size_max 0.26
_exptl_crystal_size_mid 0.21
_exptl_crystal_size_min 0.14
_refine_diff_density_max 0.542
_refine_diff_density_min -0.732
_refine_diff_density_rms 0.111
_refine_ls_extinction_method none
_refine_ls_goodness_of_fit_ref 1.067
_refine_ls_hydrogen_treatment constr
_refine_ls_matrix_type full
_refine_ls_number_parameters 229
_refine_ls_number_reflns 4706
_refine_ls_number_restraints 32
_refine_ls_restrained_S_all 1.076
_refine_ls_R_factor_all 0.1460
_refine_ls_R_factor_gt 0.0597
_refine_ls_shift/su_max 0.001
_refine_ls_shift/su_mean 0.000
_refine_ls_structure_factor_coef Fsqd
_refine_ls_weighting_details 'w=1/[\s^2^(Fo^2^)+(0.0342P)^2^+13.8898P] where P=(Fo^2^+2Fc^2^)/3'
_refine_ls_weighting_scheme calc
_refine_ls_wR_factor_gt 0.0979
_refine_ls_wR_factor_ref 0.1194
_reflns_Friedel_coverage 0.000
_reflns_number_gt 2493
_reflns_number_total 4706
_reflns_threshold_expression 'I > 2\s(I)'
_cod_data_source_file c9dt00866g2.cif
_cod_data_source_block 111_CCDC1
_cod_depositor_comments 'Adding full bibliography for 7049455--7049468.cif.'
_cod_database_code 7049462
_shelx_shelxl_version_number 2016/6
_shelx_space_group_comment
;
The symmetry employed for this shelxl refinement is uniquely defined
by the following loop, which should always be used as a source of
symmetry information in preference to the above space-group names.
They are only intended as comments.
;
_shelx_estimated_absorpt_t_max 0.609
_shelx_estimated_absorpt_t_min 0.427
_olex2_refinement_description
;
1. Fixed Uiso
 At 1.2 times of:
  All C(H) groups
 At 1.5 times of:
  All C(H,H,H) groups
2. Restrained distances
 C11-C12
 1.4 with sigma of 0.02
 C12-C11 \\sim C11-C10
 with sigma of 0.02
3. Uiso/Uaniso restraints and constraints
Uanis(C17) \\sim Ueq, Uanis(C18) \\sim Ueq, Uanis(C13) \\sim Ueq, Uanis(C14)
\\sim Ueq: with sigma of 0.01 and sigma for terminal atoms of 0.02
Uanis(C11) \\sim Ueq: with sigma of 0.01 and sigma for terminal atoms of 0.02
4.a Aromatic/amide H refined with riding coordinates:
 C8(H8), C18(H18), C15(H15), C1(H1), C17(H17), C14(H14), C2(H2), C3(H3)
4.b Idealised Me refined as rotating group:
 C19(H19A,H19B,H19C), C10(H10A,H10B,H10C), C12(H12A,H12B,H12C)
;
_olex2_submission_special_instructions 'No special instructions were received'

loop_
_space_group_symop_operation_xyz
'x, y, z'
'-x+1/2, -y, z+1/2'
'x+1/2, -y+1/2, -z'
'-x, y+1/2, -z+1/2'
'-x, -y, -z'
'x-1/2, y, -z-1/2'
'-x-1/2, y-1/2, z'
'x, -y-1/2, z-1/2'

loop_
_atom_site_label
_atom_site_type_symbol
_atom_site_fract_x
_atom_site_fract_y
_atom_site_fract_z
_atom_site_U_iso_or_equiv
_atom_site_adp_type
_atom_site_occupancy
_atom_site_site_symmetry_order
_atom_site_calc_flag
_atom_site_refinement_flags_posn
_atom_site_refinement_flags_adp
Ru1 Ru 0.38818(3) -0.09869(8) 0.55519(2) 0.05119(19) Uani 1 1 d . .
I1 I 0.56443(3) 0.16292(9) 0.68986(3) 0.0893(2) Uani 1 1 d . .
I2 I 0.30648(4) 0.19425(11) 0.81606(3) 0.1145(3) Uani 1 1 d . .
O1 O 0.4550(2) 0.0014(6) 0.60979(19) 0.0589(13) Uani 1 1 d . .
N1 N 0.3245(3) -0.0697(7) 0.6198(2) 0.0510(15) Uani 1 1 d . .
C8 C 0.4240(5) 0.1618(10) 0.7405(3) 0.074(3) Uani 1 1 d . .
H8 H 0.447585 0.215640 0.766905 0.088 Uiso 1 1 calc R .
C18 C 0.4698(4) -0.2199(10) 0.5115(3) 0.061(2) Uani 1 1 d . U
H18 H 0.516444 -0.197637 0.509344 0.073 Uiso 1 1 calc R .
C13 C 0.4448(4) -0.3254(11) 0.5514(3) 0.071(2) Uani 1 1 d . U
C15 C 0.3303(4) -0.2906(11) 0.5163(3) 0.070(2) Uani 1 1 d . .
H15 H 0.283912 -0.315683 0.517967 0.084 Uiso 1 1 calc R .
C1 C 0.2590(3) -0.1103(9) 0.6232(3) 0.058(2) Uani 1 1 d . .
H1 H 0.238130 -0.163779 0.595361 0.070 Uiso 1 1 calc R .
C6 C 0.4257(4) 0.0431(9) 0.6540(3) 0.0544(19) Uani 1 1 d . .
C7 C 0.4587(4) 0.1186(10) 0.6947(3) 0.061(2) Uani 1 1 d . .
C17 C 0.4258(4) -0.1506(10) 0.4761(3) 0.065(2) Uani 1 1 d . U
H17 H 0.443009 -0.080902 0.450572 0.078 Uiso 1 1 calc R .
C5 C 0.3548(4) 0.0066(9) 0.6605(3) 0.0533(19) Uani 1 1 d . .
C14 C 0.3751(4) -0.3601(10) 0.5520(3) 0.070(2) Uani 1 1 d . U
H14 H 0.357950 -0.431923 0.577005 0.085 Uiso 1 1 calc R .
C9 C 0.3555(5) 0.1260(10) 0.7471(3) 0.068(2) Uani 1 1 d . .
C2 C 0.2207(4) -0.0746(10) 0.6676(3) 0.067(2) Uani 1 1 d . .
H2 H 0.174490 -0.102374 0.668741 0.080 Uiso 1 1 calc R .
C4 C 0.3194(4) 0.0459(9) 0.7075(3) 0.057(2) Uani 1 1 d . .
C16 C 0.3540(4) -0.1834(11) 0.4778(3) 0.070(2) Uani 1 1 d . .
C3 C 0.2503(5) 0.0004(10) 0.7090(3) 0.067(2) Uani 1 1 d . .
H3 H 0.224411 0.021770 0.738658 0.080 Uiso 1 1 calc R .
Cl1 Cl 0.35766(9) 0.1843(3) 0.53582(8) 0.0643(5) Uani 1 1 d . .
C19 C 0.3055(5) -0.0982(15) 0.4395(4) 0.110(4) Uani 1 1 d . .
H19A H 0.260059 -0.096391 0.453778 0.165 Uiso 1 1 calc GR .
H19B H 0.305221 -0.157118 0.407077 0.165 Uiso 1 1 calc GR .
H19C H 0.320800 0.012420 0.433602 0.165 Uiso 1 1 calc GR .
C10 C 0.4647(5) -0.4197(12) 0.6442(3) 0.102(3) Uani 1 1 d D .
H10A H 0.446195 -0.317789 0.656790 0.152 Uiso 1 1 calc GR .
H10B H 0.499884 -0.457080 0.667484 0.152 Uiso 1 1 calc GR .
H10C H 0.428871 -0.500499 0.642502 0.152 Uiso 1 1 calc GR .
C11 C 0.4930(6) -0.3957(16) 0.5934(4) 0.120(4) Uani 1 1 d D U
C12 C 0.5555(6) -0.441(2) 0.5761(5) 0.168(7) Uani 1 1 d D .
H12A H 0.553702 -0.458769 0.539088 0.251 Uiso 1 1 calc GR .
H12B H 0.569126 -0.541168 0.593051 0.251 Uiso 1 1 calc GR .
H12C H 0.588077 -0.356218 0.583713 0.251 Uiso 1 1 calc GR .

loop_
_atom_site_aniso_label
_atom_site_aniso_U_11
_atom_site_aniso_U_22
_atom_site_aniso_U_33
_atom_site_aniso_U_23
_atom_site_aniso_U_13
_atom_site_aniso_U_12
Ru1 0.0338(3) 0.0685(4) 0.0512(4) 0.0058(3) 0.0035(3) -0.0089(3)
I1 0.0700(4) 0.1068(5) 0.0912(5) 0.0067(4) -0.0284(3) -0.0133(4)
I2 0.1533(7) 0.1284(7) 0.0619(4) -0.0028(4) 0.0181(4) 0.0213(5)
O1 0.041(3) 0.073(4) 0.063(3) -0.001(3) -0.004(2) -0.009(2)
N1 0.043(3) 0.059(4) 0.051(4) 0.008(3) 0.000(3) -0.002(3)
C8 0.104(8) 0.062(6) 0.055(6) -0.002(4) -0.030(5) 0.016(5)
C18 0.043(4) 0.086(5) 0.054(4) -0.008(4) 0.013(3) -0.005(4)
C13 0.061(5) 0.086(5) 0.066(5) 0.005(4) 0.010(4) 0.012(4)
C15 0.055(5) 0.078(6) 0.076(6) -0.022(5) 0.008(5) -0.020(5)
C1 0.042(4) 0.064(5) 0.069(5) 0.012(4) 0.007(4) -0.010(4)
C6 0.059(5) 0.055(5) 0.049(5) 0.009(4) -0.008(4) 0.003(4)
C7 0.060(5) 0.065(5) 0.059(5) 0.007(4) -0.013(4) 0.004(4)
C17 0.060(4) 0.079(5) 0.056(5) 0.001(4) 0.006(4) -0.010(4)
C5 0.045(4) 0.060(5) 0.055(5) 0.014(4) -0.004(4) 0.006(4)
C14 0.070(5) 0.066(5) 0.075(5) 0.003(4) 0.015(4) -0.009(4)
C9 0.084(6) 0.070(6) 0.051(5) 0.011(4) 0.002(5) 0.015(5)
C2 0.056(5) 0.064(6) 0.081(6) 0.030(5) 0.025(5) 0.002(4)
C4 0.067(5) 0.052(5) 0.051(5) 0.015(4) 0.003(4) 0.011(4)
C16 0.055(5) 0.098(7) 0.059(5) -0.013(5) -0.004(4) -0.016(5)
C3 0.077(6) 0.066(6) 0.057(5) 0.008(5) 0.017(5) 0.009(5)
Cl1 0.0421(10) 0.0708(13) 0.0800(14) 0.0176(11) 0.0126(9) 0.0040(10)
C19 0.094(7) 0.158(10) 0.079(7) -0.009(7) -0.034(6) 0.013(7)
C10 0.128(9) 0.104(8) 0.073(7) 0.013(6) -0.002(6) 0.010(7)
C11 0.111(7) 0.161(8) 0.089(6) 0.027(6) 0.014(6) 0.059(6)
C12 0.098(9) 0.291(19) 0.114(10) 0.073(11) 0.002(7) 0.063(11)

loop_
_atom_type_symbol
_atom_type_description
_atom_type_scat_dispersion_real
_atom_type_scat_dispersion_imag
_atom_type_scat_source
C C 0.0033 0.0016 'International Tables Vol C Tables 4.2.6.8 and 6.1.1.4'
H H 0.0000 0.0000 'International Tables Vol C Tables 4.2.6.8 and 6.1.1.4'
Cl Cl 0.1484 0.1585 'International Tables Vol C Tables 4.2.6.8 and 6.1.1.4'
I I -0.4742 1.8119 'International Tables Vol C Tables 4.2.6.8 and 6.1.1.4'
N N 0.0061 0.0033 'International Tables Vol C Tables 4.2.6.8 and 6.1.1.4'
O O 0.0106 0.0060 'International Tables Vol C Tables 4.2.6.8 and 6.1.1.4'
Ru Ru -1.2594 0.8363 'International Tables Vol C Tables 4.2.6.8 and 6.1.1.4'

loop_
_geom_angle_atom_site_label_1
_geom_angle_atom_site_label_2
_geom_angle_atom_site_label_3
_geom_angle
O1 Ru1 N1 78.1(2)
O1 Ru1 C18 93.7(2)
O1 Ru1 C13 92.5(3)
O1 Ru1 C15 156.6(3)
O1 Ru1 C17 119.2(2)
O1 Ru1 C14 119.3(3)
O1 Ru1 C16 156.7(3)
O1 Ru1 Cl1 85.44(15)
N1 Ru1 C18 153.4(3)
N1 Ru1 C13 116.0(3)
N1 Ru1 C15 97.9(3)
N1 Ru1 C17 162.6(3)
N1 Ru1 C14 94.1(3)
N1 Ru1 C16 124.8(3)
N1 Ru1 Cl1 84.80(17)
C18 Ru1 C17 36.5(3)
C18 Ru1 C16 67.5(3)
C18 Ru1 Cl1 120.1(2)
C13 Ru1 C18 38.3(3)
C13 Ru1 C15 68.3(3)
C13 Ru1 C17 67.8(3)
C13 Ru1 C16 81.2(3)
C13 Ru1 Cl1 158.2(2)
C15 Ru1 C18 79.5(3)
C15 Ru1 C17 67.1(3)
C15 Ru1 C16 37.2(3)
C15 Ru1 Cl1 117.4(3)
C17 Ru1 C16 37.8(3)
C17 Ru1 Cl1 94.3(2)
C14 Ru1 C18 67.6(3)
C14 Ru1 C13 37.8(3)
C14 Ru1 C15 37.5(3)
C14 Ru1 C17 79.3(3)
C14 Ru1 C16 67.6(3)
C14 Ru1 Cl1 154.6(3)
C16 Ru1 Cl1 92.2(3)
C6 O1 Ru1 114.2(4)
C1 N1 Ru1 126.8(5)
C1 N1 C5 119.2(6)
C5 N1 Ru1 113.9(5)
C7 C8 H8 119.3
C9 C8 H8 119.3
C9 C8 C7 121.3(8)
Ru1 C18 H18 131.1
C13 C18 Ru1 69.7(4)
C13 C18 H18 119.7
C17 C18 Ru1 72.4(4)
C17 C18 H18 119.7
C17 C18 C13 120.6(7)
C18 C13 Ru1 72.0(5)
C18 C13 C11 121.2(8)
C14 C13 Ru1 70.7(5)
C14 C13 C18 117.8(8)
C14 C13 C11 121.0(8)
C11 C13 Ru1 126.9(7)
Ru1 C15 H15 130.0
C14 C15 Ru1 70.2(5)
C14 C15 H15 119.5
C14 C15 C16 121.0(7)
C16 C15 Ru1 72.8(5)
C16 C15 H15 119.5
N1 C1 H1 119.3
N1 C1 C2 121.3(8)
C2 C1 H1 119.3
O1 C6 C7 124.7(7)
O1 C6 C5 117.9(7)
C7 C6 C5 117.4(7)
C8 C7 I1 118.8(6)
C6 C7 I1 119.5(6)
C6 C7 C8 121.6(8)
Ru1 C17 H17 130.9
C18 C17 Ru1 71.2(4)
C18 C17 H17 119.3
C18 C17 C16 121.3(8)
C16 C17 Ru1 71.4(4)
C16 C17 H17 119.3
N1 C5 C6 115.6(7)
N1 C5 C4 123.0(7)
C6 C5 C4 121.5(7)
Ru1 C14 H14 129.7
C13 C14 Ru1 71.5(5)
C13 C14 H14 119.1
C15 C14 Ru1 72.3(5)
C15 C14 C13 121.8(8)
C15 C14 H14 119.1
C8 C9 I2 119.6(7)
C8 C9 C4 119.8(8)
C4 C9 I2 120.6(7)
C1 C2 H2 119.8
C3 C2 C1 120.4(8)
C3 C2 H2 119.8
C9 C4 C5 118.4(7)
C9 C4 C3 126.1(8)
C3 C4 C5 115.5(7)
C15 C16 Ru1 70.0(5)
C15 C16 C17 117.5(8)
C15 C16 C19 122.2(8)
C17 C16 Ru1 70.8(4)
C17 C16 C19 120.3(8)
C19 C16 Ru1 128.6(7)
C2 C3 C4 120.6(8)
C2 C3 H3 119.7
C4 C3 H3 119.7
C16 C19 H19A 109.5
C16 C19 H19B 109.5
C16 C19 H19C 109.5
H19A C19 H19B 109.5
H19A C19 H19C 109.5
H19B C19 H19C 109.5
H10A C10 H10B 109.5
H10A C10 H10C 109.5
H10B C10 H10C 109.5
C11 C10 H10A 109.5
C11 C10 H10B 109.5
C11 C10 H10C 109.5
C10 C11 C13 116.9(8)
C12 C11 C13 115.0(9)
C12 C11 C10 127.7(10)
C11 C12 H12A 109.5
C11 C12 H12B 109.5
C11 C12 H12C 109.5
H12A C12 H12B 109.5
H12A C12 H12C 109.5
H12B C12 H12C 109.5

loop_
_geom_bond_atom_site_label_1
_geom_bond_atom_site_label_2
_geom_bond_distance
Ru1 O1 2.080(5)
Ru1 N1 2.086(5)
Ru1 C18 2.184(7)
Ru1 C13 2.153(8)
Ru1 C15 2.170(8)
Ru1 C17 2.198(8)
Ru1 C14 2.144(8)
Ru1 C16 2.207(8)
Ru1 Cl1 2.429(2)
I1 C7 2.100(8)
I2 C9 2.086(8)
O1 C6 1.315(8)
N1 C1 1.324(8)
N1 C5 1.350(9)
C8 H8 0.9300
C8 C7 1.401(11)
C8 C9 1.378(11)
C18 H18 0.9300
C18 C13 1.423(10)
C18 C17 1.371(10)
C13 C14 1.391(11)
C13 C11 1.540(13)
C15 H15 0.9300
C15 C14 1.387(11)
C15 C16 1.396(11)
C1 H1 0.9300
C1 C2 1.393(10)
C6 C7 1.371(10)
C6 C5 1.426(10)
C17 H17 0.9300
C17 C16 1.427(10)
C5 C4 1.428(10)
C14 H14 0.9300
C9 C4 1.398(11)
C2 H2 0.9300
C2 C3 1.355(11)
C4 C3 1.400(11)
C16 C19 1.530(12)
C3 H3 0.9300
C19 H19A 0.9600
C19 H19B 0.9600
C19 H19C 0.9600
C10 H10A 0.9600
C10 H10B 0.9600
C10 H10C 0.9600
C10 C11 1.430(11)
C11 C12 1.351(10)
C12 H12A 0.9600
C12 H12B 0.9600
C12 H12C 0.9600

loop_
_geom_torsion_atom_site_label_1
_geom_torsion_atom_site_label_2
_geom_torsion_atom_site_label_3
_geom_torsion_atom_site_label_4
_geom_torsion
Ru1 O1 C6 C7 -176.7(6)
Ru1 O1 C6 C5 3.8(8)
Ru1 N1 C1 C2 -175.6(5)
Ru1 N1 C5 C6 -4.4(8)
Ru1 N1 C5 C4 176.8(5)
Ru1 C18 C13 C14 55.8(7)
Ru1 C18 C13 C11 -122.7(9)
Ru1 C18 C17 C16 -53.0(7)
Ru1 C13 C14 C15 54.2(7)
Ru1 C13 C11 C10 56.5(14)
Ru1 C13 C11 C12 -129.4(12)
Ru1 C15 C14 C13 -53.8(8)
Ru1 C15 C16 C17 54.2(7)
Ru1 C15 C16 C19 -123.7(8)
Ru1 C17 C16 C15 -53.8(7)
Ru1 C17 C16 C19 124.1(8)
I2 C9 C4 C5 178.0(5)
I2 C9 C4 C3 -1.4(11)
O1 C6 C7 I1 -3.4(10)
O1 C6 C7 C8 179.0(7)
O1 C6 C5 N1 0.5(10)
O1 C6 C5 C4 179.2(6)
N1 C1 C2 C3 -1.3(12)
N1 C5 C4 C9 -179.6(7)
N1 C5 C4 C3 -0.1(10)
C8 C9 C4 C5 -1.3(11)
C8 C9 C4 C3 179.3(8)
C18 C13 C14 Ru1 -56.4(7)
C18 C13 C14 C15 -2.2(13)
C18 C13 C11 C10 146.7(10)
C18 C13 C11 C12 -39.2(17)
C18 C17 C16 Ru1 52.9(7)
C18 C17 C16 C15 -0.9(12)
C18 C17 C16 C19 177.1(8)
C13 C18 C17 Ru1 52.3(7)
C13 C18 C17 C16 -0.8(12)
C1 N1 C5 C6 178.8(6)
C1 N1 C5 C4 0.1(10)
C1 C2 C3 C4 1.2(12)
C6 C5 C4 C9 1.7(11)
C6 C5 C4 C3 -178.8(7)
C7 C8 C9 I2 -179.7(6)
C7 C8 C9 C4 -0.4(12)
C7 C6 C5 N1 -179.1(7)
C7 C6 C5 C4 -0.4(10)
C17 C18 C13 Ru1 -53.5(7)
C17 C18 C13 C14 2.3(12)
C17 C18 C13 C11 -176.2(8)
C5 N1 C1 C2 0.6(10)
C5 C6 C7 I1 176.2(5)
C5 C6 C7 C8 -1.4(11)
C5 C4 C3 C2 -0.5(11)
C14 C13 C11 C10 -31.8(15)
C14 C13 C11 C12 142.3(13)
C14 C15 C16 Ru1 -53.2(7)
C14 C15 C16 C17 1.0(12)
C14 C15 C16 C19 -176.9(8)
C9 C8 C7 I1 -175.8(6)
C9 C8 C7 C6 1.8(12)
C9 C4 C3 C2 178.9(8)
C16 C15 C14 Ru1 54.4(7)
C16 C15 C14 C13 0.6(13)
C11 C13 C14 Ru1 122.1(9)
C11 C13 C14 C15 176.3(8)
